data_2223269
loop_
_publ_author_name
'Thirupathi, Ravula'
'Reddy, Damodara N.'
'Brinda, S.'
'Prabhakaran, Erode N.'

_publ_section_title <i>N</i>-{1-[(3-Bromopropyl)aminocarbonyl]ethyl}-2-(2-nitrobenzenesulfonamido)propionamide
_journal_coeditor_code BG2284
_journal_issue 10
_journal_name_full 'Acta Crystallographica Section E'
_journal_page_first o2308
_journal_page_last o2309
_journal_paper_doi 10.1107/S1600536809034291
_journal_volume 65
_journal_year 2009
_chemical_formula_iupac 'C15 H21 Br N4 O6 S'
_chemical_formula_moiety 'C15 H21 Br N4 O6 S'
_chemical_formula_sum 'C15 H21 Br N4 O6 S'
_chemical_formula_weight 465.33
_chemical_melting_point 404
_chemical_name_common Ns-Diala-amidopropylbromide
_chemical_name_systematic
;
<i>N</i>-{1-[(3-Bromopropyl)aminocarbonyl]ethyl}-2-(2-
nitrobenzenesulfonamido)propionamide
;
_space_group_IT_number 19
_symmetry_cell_setting orthorhombic
_symmetry_space_group_name_Hall 'P 2ac 2ab'
_symmetry_space_group_name_H-M 'P 21 21 21'
_atom_sites_solution_hydrogens geom
_atom_sites_solution_primary direct
_atom_sites_solution_secondary difmap
_cell_angle_alpha 90
_cell_angle_beta 90
_cell_angle_gamma 90
_cell_formula_units_Z 4
_cell_length_a 9.4467(4)
_cell_length_b 12.7438(5)
_cell_length_c 17.3257(7)
_cell_measurement_reflns_used 3007
_cell_measurement_temperature 292(2)
_cell_measurement_theta_max 26.0
_cell_measurement_theta_min 1.98
_cell_volume 2085.79(15)
_computing_cell_refinement 'SAINT (Bruker, 2004)'
_computing_data_collection 'SMART (Bruker, 2004)'
_computing_data_reduction 'SAINT (Bruker, 2004)'
_computing_molecular_graphics 'ORTEP-3 for Windows (Farrugia, 1999) and CAMERON (Watkin <i>et al.</i>, 1993)'
_computing_publication_material 'PLATON (Spek, 2009)'
_computing_structure_refinement 'SHELXL97 (Sheldrick, 2008)'
_computing_structure_solution 'SHELXS97 (Sheldrick, 2008)'
_diffrn_ambient_temperature 292(2)
_diffrn_measured_fraction_theta_full 1.000
_diffrn_measured_fraction_theta_max 1.000
_diffrn_measurement_device_type 'Bruker SMART CCD area-detector'
_diffrn_measurement_method '\f and \w'
_diffrn_radiation_monochromator graphite
_diffrn_radiation_source 'fine-focus sealed tube'
_diffrn_radiation_type MoK\a
_diffrn_radiation_wavelength 0.71073
_diffrn_reflns_av_R_equivalents 0.0541
_diffrn_reflns_av_sigmaI/netI 0.0479
_diffrn_reflns_limit_h_max 11
_diffrn_reflns_limit_h_min -11
_diffrn_reflns_limit_k_max 15
_diffrn_reflns_limit_k_min -15
_diffrn_reflns_limit_l_max 21
_diffrn_reflns_limit_l_min -21
_diffrn_reflns_number 33853
_diffrn_reflns_reduction_process
;
;
_diffrn_reflns_theta_full 26.00
_diffrn_reflns_theta_max 26.00
_diffrn_reflns_theta_min 1.98
_diffrn_standards_number 0
_exptl_absorpt_coefficient_mu 2.108
_exptl_absorpt_correction_T_max 0.8169
_exptl_absorpt_correction_T_min 0.5705
_exptl_absorpt_correction_type multi-scan
_exptl_absorpt_process_details '(SADABS; Sheldrick, 1997)'
_exptl_crystal_colour colourless
_exptl_crystal_density_diffrn 1.479
_exptl_crystal_density_method 'Not Measured'
_exptl_crystal_description needle
_exptl_crystal_F_000 948
_exptl_crystal_size_max 0.30
_exptl_crystal_size_mid 0.20
_exptl_crystal_size_min 0.10
_refine_diff_density_max 0.497
_refine_diff_density_min -0.507
_refine_ls_abs_structure_details 'Flack (1983), 1763 Friedel pairs'
_refine_ls_abs_structure_Flack -0.011(13)
_refine_ls_goodness_of_fit_ref 1.097
_refine_ls_hydrogen_treatment constr
_refine_ls_matrix_type full
_refine_ls_number_parameters 247
_refine_ls_number_reflns 4107
_refine_ls_number_restraints 0
_refine_ls_restrained_S_all 1.097
_refine_ls_R_factor_all 0.0772
_refine_ls_R_factor_gt 0.0471
_refine_ls_shift/su_max 0.000
_refine_ls_shift/su_mean 0.000
_refine_ls_structure_factor_coef Fsqd
_refine_ls_weighting_details 'calc w=1/[\s^2^(Fo^2^)+(0.08P)^2^] where P=(Fo^2^+2Fc^2^)/3'
_refine_ls_weighting_scheme calc
_refine_ls_wR_factor_gt 0.1271
_refine_ls_wR_factor_ref 0.1383
_reflns_number_gt 3007
_reflns_number_total 4107
_reflns_threshold_expression I>2\s(I)
_cod_data_source_file bg2284.cif
_cod_data_source_block I
_cod_database_code 2223269
_cod_database_fobs_code 2223269

loop_
_symmetry_equiv_pos_site_id
_symmetry_equiv_pos_as_xyz
1 x,y,z
2 1/2-x,-y,1/2+z
3 1/2+x,1/2-y,-z
4 -x,1/2+y,1/2-z

loop_
_atom_site_type_symbol
_atom_site_label
_atom_site_fract_x
_atom_site_fract_y
_atom_site_fract_z
_atom_site_U_iso_or_equiv
_atom_site_adp_type
_atom_site_calc_flag
_atom_site_refinement_flags
_atom_site_occupancy
_atom_site_disorder_assembly
_atom_site_disorder_group
Br Br1 0.53403(7) -0.37246(5) 1.22175(4) 0.0837(3) Uani d . 1 . .
S S1 0.50247(10) 0.51539(8) 0.93158(6) 0.0381(3) Uani d . 1 . .
C C1 0.4914(5) 0.4329(3) 0.8477(2) 0.0399(9) Uani d . 1 . .
C C4 0.4882(8) 0.3109(5) 0.7161(3) 0.0774(18) Uani d . 1 . .
H H4 0.4882 0.2697 0.6719 0.093 Uiso calc R 1 . .
C C2 0.6041(5) 0.3690(4) 0.8313(3) 0.0553(12) Uani d . 1 . .
H H2 0.6826 0.3681 0.8637 0.066 Uiso calc R 1 . .
C C6 0.3764(5) 0.4355(4) 0.7986(3) 0.0436(11) Uani d . 1 . .
C C5 0.3759(6) 0.3765(4) 0.7309(3) 0.0633(14) Uani d . 1 . .
H H5 0.3009 0.3815 0.6963 0.076 Uiso calc R 1 . .
C C3 0.6009(6) 0.3060(4) 0.7667(4) 0.0692(16) Uani d . 1 . .
H H3 0.6751 0.2599 0.7571 0.083 Uiso calc R 1 . .
O O3 0.4231(3) 0.6086(2) 0.91578(19) 0.0506(8) Uani d . 1 . .
O O4 0.6505(3) 0.5244(3) 0.9481(2) 0.0550(9) Uani d . 1 . .
O O1 0.1799(4) 0.4744(3) 0.8693(2) 0.0690(10) Uani d . 1 . .
O O2 0.2243(5) 0.5726(3) 0.7713(3) 0.0828(12) Uani d . 1 . .
N N1 0.2509(4) 0.5005(4) 0.8145(3) 0.0526(10) Uani d . 1 . .
N N2 0.4295(3) 0.4562(2) 1.0023(2) 0.0345(8) Uani d . 1 . .
H H2A 0.3557 0.4835 1.0233 0.041 Uiso calc R 1 . .
C C9 0.4065(4) 0.2648(3) 0.9969(3) 0.0363(9) Uani d . 1 . .
C C7 0.4847(4) 0.3563(3) 1.0325(2) 0.0335(8) Uani d . 1 . .
H H7 0.5856 0.3507 1.0199 0.040 Uiso calc R 1 . .
C C8 0.4666(7) 0.3526(4) 1.1197(3) 0.0709(16) Uani d . 1 . .
H H8A 0.5211 0.4078 1.1430 0.106 Uiso calc R 1 . .
H H8B 0.4988 0.2860 1.1388 0.106 Uiso calc R 1 . .
H H8C 0.3685 0.3617 1.1325 0.106 Uiso calc R 1 . .
O O5 0.2778(3) 0.2645(3) 0.9909(2) 0.0607(10) Uani d . 1 . .
N N3 0.4858(3) 0.1824(2) 0.9757(2) 0.0362(8) Uani d . 1 . .
H H3A 0.5765 0.1867 0.9789 0.043 Uiso calc R 1 . .
C C12 0.5198(4) -0.0043(3) 0.9661(2) 0.0383(9) Uani d . 1 . .
C C10 0.4212(4) 0.0847(3) 0.9472(3) 0.0432(11) Uani d . 1 . .
H H10 0.3307 0.0735 0.9735 0.052 Uiso calc R 1 . .
C C11 0.3953(6) 0.0907(4) 0.8584(3) 0.0611(14) Uani d . 1 . .
H H11A 0.3342 0.1489 0.8471 0.092 Uiso calc R 1 . .
H H11B 0.3518 0.0268 0.8411 0.092 Uiso calc R 1 . .
H H11C 0.4841 0.1001 0.8323 0.092 Uiso calc R 1 . .
O O6 0.6452(3) -0.0016(2) 0.94723(19) 0.0473(8) Uani d . 1 . .
N N4 0.4607(4) -0.0872(3) 1.0009(2) 0.0497(9) Uani d . 1 . .
H H4A 0.3710 -0.0865 1.0092 0.060 Uiso calc R 1 . .
C C13 0.5414(6) -0.1783(4) 1.0252(3) 0.0582(13) Uani d . 1 . .
H H13A 0.6400 -0.1582 1.0307 0.070 Uiso calc R 1 . .
H H13B 0.5362 -0.2312 0.9851 0.070 Uiso calc R 1 . .
C C14 0.4926(6) -0.2250(4) 1.0989(3) 0.0663(14) Uani d . 1 . .
H H14A 0.3973 -0.2521 1.0924 0.080 Uiso calc R 1 . .
H H14B 0.4901 -0.1712 1.1385 0.080 Uiso calc R 1 . .
C C15 0.5908(7) -0.3138(5) 1.1244(3) 0.0698(15) Uani d . 1 . .
H H15A 0.6866 -0.2872 1.1287 0.084 Uiso calc R 1 . .
H H15B 0.5905 -0.3686 1.0855 0.084 Uiso calc R 1 . .

loop_
_atom_site_aniso_label
_atom_site_aniso_U_11
_atom_site_aniso_U_22
_atom_site_aniso_U_33
_atom_site_aniso_U_12
_atom_site_aniso_U_13
_atom_site_aniso_U_23
Br1 0.0935(5) 0.0790(5) 0.0787(4) -0.0189(3) -0.0056(3) 0.0102(4)
S1 0.0347(5) 0.0326(5) 0.0469(6) -0.0058(4) -0.0054(4) 0.0037(4)
C1 0.042(2) 0.037(2) 0.041(2) 0.0002(19) 0.0050(19) 0.0055(18)
C4 0.111(5) 0.065(3) 0.056(3) -0.004(4) 0.031(4) -0.018(3)
C2 0.049(3) 0.053(3) 0.064(3) 0.003(2) 0.013(2) 0.002(3)
C6 0.048(3) 0.043(3) 0.039(3) -0.006(2) 0.0000(18) -0.004(2)
C5 0.075(4) 0.066(3) 0.049(3) -0.011(3) 0.003(2) -0.003(3)
C3 0.071(3) 0.054(3) 0.083(4) 0.011(3) 0.026(3) -0.006(3)
O3 0.060(2) 0.0286(15) 0.063(2) 0.0015(14) -0.0122(15) 0.0029(15)
O4 0.0340(15) 0.062(2) 0.069(2) -0.0152(15) -0.0057(14) 0.0093(18)
O1 0.058(2) 0.087(3) 0.062(2) 0.013(2) 0.0060(19) -0.007(2)
O2 0.097(3) 0.073(3) 0.078(3) 0.020(2) -0.024(2) 0.021(3)
N1 0.052(2) 0.059(3) 0.047(2) 0.0065(19) -0.0159(19) -0.008(2)
N2 0.0293(17) 0.0308(17) 0.043(2) -0.0017(13) 0.0021(14) -0.0028(15)
C9 0.029(2) 0.030(2) 0.050(3) -0.0036(16) 0.0025(18) 0.0012(19)
C7 0.0304(19) 0.0297(19) 0.040(2) 0.0039(16) -0.0006(17) -0.0001(17)
C8 0.106(5) 0.059(3) 0.047(3) 0.002(3) -0.004(3) 0.000(2)
O5 0.0262(15) 0.0428(19) 0.113(3) 0.0017(13) 0.0000(17) -0.021(2)
N3 0.0216(15) 0.0293(16) 0.058(2) -0.0037(14) -0.0016(15) -0.0067(15)
C12 0.034(2) 0.032(2) 0.050(2) -0.0031(17) -0.0015(17) -0.0110(18)
C10 0.030(2) 0.029(2) 0.070(3) -0.0064(16) 0.003(2) -0.006(2)
C11 0.075(4) 0.049(3) 0.059(3) 0.000(2) -0.023(3) -0.011(3)
O6 0.0345(15) 0.0413(17) 0.066(2) -0.0021(13) 0.0056(13) -0.0032(16)
N4 0.041(2) 0.040(2) 0.068(2) -0.0050(16) 0.0005(17) 0.0037(18)
C13 0.063(3) 0.038(2) 0.074(4) 0.001(2) 0.003(3) -0.001(2)
C14 0.062(3) 0.052(3) 0.086(4) -0.009(3) 0.001(3) 0.001(3)
C15 0.089(4) 0.068(4) 0.053(3) -0.002(3) -0.004(3) -0.002(3)

loop_
_atom_type_symbol
_atom_type_description
_atom_type_scat_dispersion_real
_atom_type_scat_dispersion_imag
_atom_type_scat_source
S S 0.1246 0.1234 'International Tables Vol C Tables 4.2.6.8 and 6.1.1.4'
O O 0.0106 0.0060 'International Tables Vol C Tables 4.2.6.8 and 6.1.1.4'
N N 0.0061 0.0033 'International Tables Vol C Tables 4.2.6.8 and 6.1.1.4'
Br Br -0.2901 2.4595 'International Tables Vol C Tables 4.2.6.8 and 6.1.1.4'
H H 0.0000 0.0000 'International Tables Vol C Tables 4.2.6.8 and 6.1.1.4'
C C 0.0033 0.0016 'International Tables Vol C Tables 4.2.6.8 and 6.1.1.4'

loop_
_geom_angle_atom_site_label_1
_geom_angle_atom_site_label_2
_geom_angle_atom_site_label_3
_geom_angle_site_symmetry_1
_geom_angle_site_symmetry_3
_geom_angle
_geom_angle_publ_flag
O3 S1 O4 . . 118.90(19) ?
O3 S1 N2 . . 108.22(19) ?
O4 S1 N2 . . 107.87(19) ?
O3 S1 C1 . . 107.47(19) ?
O4 S1 C1 . . 105.4(2) ?
N2 S1 C1 . . 108.64(18) ?
C2 C1 C6 . . 119.8(4) ?
C2 C1 S1 . . 118.1(4) ?
C6 C1 S1 . . 122.0(3) ?
C5 C4 C3 . . 120.3(5) ?
C5 C4 H4 . . 119.8 ?
C3 C4 H4 . . 119.8 ?
C1 C2 C3 . . 119.9(5) ?
C1 C2 H2 . . 120.1 ?
C3 C2 H2 . . 120.1 ?
C1 C6 C5 . . 120.6(5) ?
C1 C6 N1 . . 122.1(4) ?
C5 C6 N1 . . 117.3(4) ?
C4 C5 C6 . . 118.8(5) ?
C4 C5 H5 . . 120.6 ?
C6 C5 H5 . . 120.6 ?
C2 C3 C4 . . 120.4(5) ?
C2 C3 H3 . . 119.8 ?
C4 C3 H3 . . 119.8 ?
O1 N1 O2 . . 125.4(5) ?
O1 N1 C6 . . 116.0(4) ?
O2 N1 C6 . . 118.6(4) ?
C7 N2 S1 . . 122.0(3) ?
C7 N2 H2A . . 119.0 ?
S1 N2 H2A . . 119.0 ?
O5 C9 N3 . . 122.1(4) ?
O5 C9 C7 . . 121.6(4) ?
N3 C9 C7 . . 116.3(3) ?
N2 C7 C9 . . 110.4(3) ?
N2 C7 C8 . . 109.9(4) ?
C9 C7 C8 . . 109.0(4) ?
N2 C7 H7 . . 109.2 ?
C9 C7 H7 . . 109.2 ?
C8 C7 H7 . . 109.2 ?
C7 C8 H8A . . 109.5 ?
C7 C8 H8B . . 109.5 ?
H8A C8 H8B . . 109.5 ?
C7 C8 H8C . . 109.5 ?
H8A C8 H8C . . 109.5 ?
H8B C8 H8C . . 109.5 ?
C9 N3 C10 . . 121.5(3) ?
C9 N3 H3A . . 119.3 ?
C10 N3 H3A . . 119.3 ?
O6 C12 N4 . . 122.9(4) ?
O6 C12 C10 . . 121.2(4) ?
N4 C12 C10 . . 115.8(3) ?
N3 C10 C12 . . 108.0(3) ?
N3 C10 C11 . . 110.8(4) ?
C12 C10 C11 . . 110.4(4) ?
N3 C10 H10 . . 109.2 ?
C12 C10 H10 . . 109.2 ?
C11 C10 H10 . . 109.2 ?
C10 C11 H11A . . 109.5 ?
C10 C11 H11B . . 109.5 ?
H11A C11 H11B . . 109.5 ?
C10 C11 H11C . . 109.5 ?
H11A C11 H11C . . 109.5 ?
H11B C11 H11C . . 109.5 ?
C12 N4 C13 . . 122.9(4) ?
C12 N4 H4A . . 118.6 ?
C13 N4 H4A . . 118.6 ?
N4 C13 C14 . . 114.1(5) ?
N4 C13 H13A . . 108.7 ?
C14 C13 H13A . . 108.7 ?
N4 C13 H13B . . 108.7 ?
C14 C13 H13B . . 108.7 ?
H13A C13 H13B . . 107.6 ?
C13 C14 C15 . . 111.0(5) ?
C13 C14 H14A . . 109.4 ?
C15 C14 H14A . . 109.4 ?
C13 C14 H14B . . 109.4 ?
C15 C14 H14B . . 109.4 ?
H14A C14 H14B . . 108.0 ?
C14 C15 Br1 . . 111.9(4) ?
C14 C15 H15A . . 109.2 ?
Br1 C15 H15A . . 109.2 ?
C14 C15 H15B . . 109.2 ?
Br1 C15 H15B . . 109.2 ?
H15A C15 H15B . . 107.9 ?

loop_
_geom_bond_atom_site_label_1
_geom_bond_atom_site_label_2
_geom_bond_site_symmetry_2
_geom_bond_distance
_geom_bond_publ_flag
Br1 C15 . 1.921(6) ?
S1 O3 . 1.431(3) ?
S1 O4 . 1.431(3) ?
S1 N2 . 1.595(3) ?
S1 C1 . 1.797(4) ?
C1 C2 . 1.370(7) ?
C1 C6 . 1.380(6) ?
C4 C5 . 1.375(8) ?
C4 C3 . 1.381(9) ?
C4 H4 . 0.9300 ?
C2 C3 . 1.377(7) ?
C2 H2 . 0.9300 ?
C6 C5 . 1.393(7) ?
C6 N1 . 1.473(6) ?
C5 H5 . 0.9300 ?
C3 H3 . 0.9300 ?
O1 N1 . 1.209(6) ?
O2 N1 . 1.211(6) ?
N2 C7 . 1.472(5) ?
N2 H2A . 0.8600 ?
C9 O5 . 1.220(5) ?
C9 N3 . 1.342(5) ?
C9 C7 . 1.513(5) ?
C7 C8 . 1.521(6) ?
C7 H7 . 0.9800 ?
C8 H8A . 0.9600 ?
C8 H8B . 0.9600 ?
C8 H8C . 0.9600 ?
N3 C10 . 1.471(5) ?
N3 H3A . 0.8600 ?
C12 O6 . 1.229(5) ?
C12 N4 . 1.338(5) ?
C12 C10 . 1.503(6) ?
C10 C11 . 1.560(6) ?
C10 H10 . 0.9800 ?
C11 H11A . 0.9600 ?
C11 H11B . 0.9600 ?
C11 H11C . 0.9600 ?
N4 C13 . 1.452(6) ?
N4 H4A . 0.8600 ?
C13 C14 . 1.482(8) ?
C13 H13A . 0.9700 ?
C13 H13B . 0.9700 ?
C14 C15 . 1.529(8) ?
C14 H14A . 0.9700 ?
C14 H14B . 0.9700 ?
C15 H15A . 0.9700 ?
C15 H15B . 0.9700 ?

loop_
_geom_hbond_atom_site_label_D
_geom_hbond_atom_site_label_H
_geom_hbond_atom_site_label_A
_geom_hbond_site_symmetry_A
_geom_hbond_distance_DH
_geom_hbond_distance_HA
_geom_hbond_distance_DA
_geom_hbond_angle_DHA
_geom_hbond_publ_flag
N2 H2A O6 3_457 0.8600 2.0700 2.884(4) 158.00 yes
N3 H3A O6 . 0.8600 2.5400 2.829(4) 100.00 yes
N3 H3A O5 3_557 0.8600 2.0700 2.899(4) 162.00 yes
N4 H4A O4 3_457 0.8600 2.3500 3.165(5) 159.00 yes
C2 H2 O4 . 0.9300 2.4900 2.867(6) 104.00 yes
C7 H7 O5 3_557 0.9800 2.3400 3.193(5) 145.00 yes
C10 H10 O4 3_457 0.9800 2.5100 3.431(5) 156.00 yes
C13 H13A O6 . 0.9700 2.4600 2.802(6) 100.00 yes
C13 H13B O3 1_545 0.9700 2.6000 3.496(6) 154.00 yes
C11 H11A Cg . 3.391 0.960 3.922(6) 117 y
C11 H11B Cg 3_457 3.270 0.960 3.857(6) 121 y

loop_
_geom_torsion_atom_site_label_1
_geom_torsion_atom_site_label_2
_geom_torsion_atom_site_label_3
_geom_torsion_atom_site_label_4
_geom_torsion_site_symmetry_1
_geom_torsion_site_symmetry_2
_geom_torsion_site_symmetry_3
_geom_torsion_site_symmetry_4
_geom_torsion
_geom_torsion_publ_flag
O3 S1 C1 C2 . . . . 148.8(4) ?
O4 S1 C1 C2 . . . . 21.1(4) ?
N2 S1 C1 C2 . . . . -94.3(4) ?
O3 S1 C1 C6 . . . . -28.7(4) ?
O4 S1 C1 C6 . . . . -156.4(4) ?
N2 S1 C1 C6 . . . . 88.2(4) ?
C6 C1 C2 C3 . . . . -1.3(7) ?
S1 C1 C2 C3 . . . . -178.8(4) ?
C2 C1 C6 C5 . . . . -2.4(7) ?
S1 C1 C6 C5 . . . . 175.0(4) ?
C2 C1 C6 N1 . . . . 178.3(4) ?
S1 C1 C6 N1 . . . . -4.3(6) ?
C3 C4 C5 C6 . . . . -1.7(8) ?
C1 C6 C5 C4 . . . . 3.9(7) ?
N1 C6 C5 C4 . . . . -176.8(5) ?
C1 C2 C3 C4 . . . . 3.5(8) ?
C5 C4 C3 C2 . . . . -1.9(9) ?
C1 C6 N1 O1 . . . . -67.9(6) ?
C5 C6 N1 O1 . . . . 112.8(5) ?
C1 C6 N1 O2 . . . . 114.4(5) ?
C5 C6 N1 O2 . . . . -64.9(6) ?
O3 S1 N2 C7 . . . . 179.3(3) ?
O4 S1 N2 C7 . . . . -50.8(3) ?
C1 S1 N2 C7 . . . . 62.9(3) ?
S1 N2 C7 C9 . . . . -95.6(4) ?
S1 N2 C7 C8 . . . . 144.0(4) ?
O5 C9 C7 N2 . . . . -45.2(5) ?
N3 C9 C7 N2 . . . . 137.9(4) ?
O5 C9 C7 C8 . . . . 75.7(6) ?
N3 C9 C7 C8 . . . . -101.3(5) ?
O5 C9 N3 C10 . . . . -2.8(7) ?
C7 C9 N3 C10 . . . . 174.1(4) ?
C9 N3 C10 C12 . . . . -152.0(4) ?
C9 N3 C10 C11 . . . . 87.0(5) ?
O6 C12 C10 N3 . . . . -52.6(5) ?
N4 C12 C10 N3 . . . . 130.4(4) ?
O6 C12 C10 C11 . . . . 68.6(5) ?
N4 C12 C10 C11 . . . . -108.4(4) ?
O6 C12 N4 C13 . . . . 5.1(7) ?
C10 C12 N4 C13 . . . . -178.0(4) ?
C12 N4 C13 C14 . . . . 143.2(5) ?
N4 C13 C14 C15 . . . . -174.7(4) ?
C13 C14 C15 Br1 . . . . 177.8(4) ?

loop_
_cod_related_entry_id
_cod_related_entry_database
_cod_related_entry_code
1 ChemSpider 24743204
